data_7051568
loop_
_publ_author_name
'Deiters, Emmanuel'
'Bulach, V\'eronique'
'Kyritsakas, Nathalie'
'Hosseini, Mir Wais'

_publ_section_title
;
 Molecular tectonics: coordination networks based on porphyrins bearing
 pyridine N-oxide groups as coordinating sites
;
_journal_issue 12
_journal_name_full 'New Journal of Chemistry'
_journal_page_first 1508
_journal_paper_doi 10.1039/b511049c
_journal_volume 29
_journal_year 2005
_chemical_formula_sum 'C43 H30 N6 O Zn'
_chemical_formula_weight 712.10
_chemical_name_systematic
;
?
;
_space_group_IT_number 14
_symmetry_cell_setting monoclinic
_symmetry_space_group_name_Hall '-P 2ybc'
_symmetry_space_group_name_H-M 'P 1 21/c 1'
_atom_sites_solution_hydrogens geom
_atom_sites_solution_primary direct
_atom_sites_solution_secondary difmap
_audit_creation_method SHELXL-97
_cell_angle_alpha 90.00
_cell_angle_beta 100.786(6)
_cell_angle_gamma 90.00
_cell_formula_units_Z 4
_cell_length_a 11.3493(15)
_cell_length_b 13.7663(17)
_cell_length_c 22.097(4)
_cell_measurement_reflns_used 4499
_cell_measurement_temperature 173(2)
_cell_measurement_theta_max 27.45
_cell_measurement_theta_min 2.35
_cell_volume 3391.4(9)
_computing_cell_refinement 'Bruker SMART'
_computing_data_collection 'Bruker SMART'
_computing_data_reduction 'Bruker SAINT'
_computing_molecular_graphics 'Bruker SHELXTL'
_computing_publication_material 'Bruker SHELXTL'
_computing_structure_refinement 'SHELXL-97 (Sheldrick, 1997)'
_computing_structure_solution 'SHELXS-97 (Sheldrick, 1990)'
_diffrn_ambient_temperature 173(2)
_diffrn_measured_fraction_theta_full 0.997
_diffrn_measured_fraction_theta_max 0.997
_diffrn_measurement_device_type 'CCD area detector'
_diffrn_measurement_method 'phi and omega scans'
_diffrn_radiation_monochromator graphite
_diffrn_radiation_source 'fine-focus sealed tube'
_diffrn_radiation_type MoK\a
_diffrn_radiation_wavelength 0.71073
_diffrn_reflns_av_R_equivalents 0.1238
_diffrn_reflns_av_sigmaI/netI 0.1256
_diffrn_reflns_limit_h_max 14
_diffrn_reflns_limit_h_min -14
_diffrn_reflns_limit_k_max 15
_diffrn_reflns_limit_k_min -17
_diffrn_reflns_limit_l_max 28
_diffrn_reflns_limit_l_min -28
_diffrn_reflns_number 34149
_diffrn_reflns_theta_full 27.54
_diffrn_reflns_theta_max 27.54
_diffrn_reflns_theta_min 2.36
_exptl_absorpt_coefficient_mu 0.769
_exptl_absorpt_correction_T_max 0.9699
_exptl_absorpt_correction_T_min 0.9271
_exptl_absorpt_correction_type multi-scan
_exptl_absorpt_process_details sadabs
_exptl_crystal_colour red
_exptl_crystal_density_diffrn 1.395
_exptl_crystal_density_meas ?
_exptl_crystal_density_method 'not measured'
_exptl_crystal_description prism
_exptl_crystal_F_000 1472
_exptl_crystal_size_max 0.10
_exptl_crystal_size_mid 0.04
_exptl_crystal_size_min 0.04
_refine_diff_density_max 0.795
_refine_diff_density_min -0.661
_refine_diff_density_rms 0.097
_refine_ls_extinction_method none
_refine_ls_goodness_of_fit_ref 1.072
_refine_ls_hydrogen_treatment constr
_refine_ls_matrix_type full
_refine_ls_number_parameters 449
_refine_ls_number_reflns 7794
_refine_ls_number_restraints 0
_refine_ls_restrained_S_all 1.072
_refine_ls_R_factor_all 0.1389
_refine_ls_R_factor_gt 0.0679
_refine_ls_shift/su_max 0.001
_refine_ls_shift/su_mean 0.000
_refine_ls_structure_factor_coef Fsqd
_refine_ls_weighting_details 'calc w=1/[\s^2^(Fo^2^)+(0.0800P)^2^+0.0006P] where P=(Fo^2^+2Fc^2^)/3'
_refine_ls_weighting_scheme calc
_refine_ls_wR_factor_gt 0.1573
_refine_ls_wR_factor_ref 0.1821
_reflns_number_gt 4386
_reflns_number_total 7794
_reflns_threshold_expression >2sigma(I)
_cod_data_source_file b511049c.txt
_cod_data_source_block e176a
_cod_depositor_comments
;
The following automatic conversions were performed:
'_symmetry_cell_setting' value 'Monoclinic' changed to 'monoclinic'
according to '/home/saulius/struct/CIF-dictionaries/cif_core.dic'
dictionary named 'cif_core.dic' version 2.4.1 from 2010-06-29.

Automatic conversion script
Id: cif_fix_enum 1527 2010-12-29 10:47:43Z saulius 

The following automatic conversions were performed:

'_exptl_crystal_density_meas' value 'none' was changed to '?' - the
value is perceived as not measured.

Automatic conversion script
Id: cif_fix_values 3008 2015-01-20 13:52:24Z robertas 
;
_cod_original_sg_symbol_H-M P2(1)/c
_cod_database_code 7051568

loop_
_symmetry_equiv_pos_as_xyz
'x, y, z'
'-x, y+1/2, -z+1/2'
'-x, -y, -z'
'x, -y-1/2, z-1/2'

loop_
_atom_site_label
_atom_site_type_symbol
_atom_site_fract_x
_atom_site_fract_y
_atom_site_fract_z
_atom_site_U_iso_or_equiv
_atom_site_adp_type
_atom_site_occupancy
_atom_site_symmetry_multiplicity
_atom_site_calc_flag
_atom_site_refinement_flags
_atom_site_disorder_assembly
_atom_site_disorder_group
Zn1 Zn 0.36873(4) 0.12630(4) 0.88107(2) 0.02369(16) Uani 1 1 d . . .
N1 N 0.5098(3) 0.0281(3) 0.89420(15) 0.0228(8) Uani 1 1 d . . .
N2 N 0.2746(3) 0.0331(3) 0.81558(15) 0.0226(8) Uani 1 1 d . . .
N3 N 0.2075(3) 0.1928(3) 0.88749(15) 0.0255(8) Uani 1 1 d . . .
N4 N 0.4441(3) 0.1915(3) 0.96381(15) 0.0247(8) Uani 1 1 d . . .
C1 C 0.6171(4) 0.0408(3) 0.93408(19) 0.0249(10) Uani 1 1 d . . .
C2 C 0.7022(4) -0.0307(3) 0.9217(2) 0.0322(11) Uani 1 1 d . . .
H2 H 0.7819 -0.0393 0.9435 0.039 Uiso 1 1 calc R . .
C3 C 0.6465(4) -0.0834(3) 0.8729(2) 0.0320(11) Uani 1 1 d . . .
H3 H 0.6807 -0.1351 0.8536 0.038 Uiso 1 1 calc R . .
C4 C 0.5264(4) -0.0468(3) 0.85551(19) 0.0237(9) Uani 1 1 d . . .
C5 C 0.4397(4) -0.0791(3) 0.80578(18) 0.0210(9) Uani 1 1 d . . .
C6 C 0.3212(4) -0.0457(3) 0.79013(19) 0.0235(9) Uani 1 1 d . . .
C7 C 0.2291(4) -0.0905(3) 0.7453(2) 0.0292(10) Uani 1 1 d . . .
H7 H 0.2381 -0.1457 0.7208 0.035 Uiso 1 1 calc R . .
C8 C 0.1268(4) -0.0391(3) 0.7448(2) 0.0310(11) Uani 1 1 d . . .
H8 H 0.0503 -0.0524 0.7204 0.037 Uiso 1 1 calc R . .
C9 C 0.1562(4) 0.0398(3) 0.78819(18) 0.0256(10) Uani 1 1 d . . .
C10 C 0.0742(4) 0.1097(3) 0.80160(19) 0.0257(10) Uani 1 1 d . . .
C11 C 0.0997(4) 0.1810(3) 0.8477(2) 0.0274(10) Uani 1 1 d . . .
C12 C 0.0186(4) 0.2554(4) 0.8588(2) 0.0361(12) Uani 1 1 d . . .
H12 H -0.0615 0.2639 0.8375 0.043 Uiso 1 1 calc R . .
C13 C 0.0766(4) 0.3110(4) 0.9048(2) 0.0382(12) Uani 1 1 d . . .
H13 H 0.0450 0.3664 0.9219 0.046 Uiso 1 1 calc R . .
C14 C 0.1940(4) 0.2718(3) 0.92342(19) 0.0289(10) Uani 1 1 d . . .
C15 C 0.2805(4) 0.3069(3) 0.97189(19) 0.0286(10) Uani 1 1 d . A .
C16 C 0.3962(4) 0.2677(3) 0.99089(19) 0.0285(10) Uani 1 1 d . . .
C17 C 0.4847(4) 0.3040(4) 1.0411(2) 0.0391(12) Uani 1 1 d . . .
H17 H 0.4744 0.3561 1.0679 0.047 Uiso 1 1 calc R . .
C18 C 0.5840(4) 0.2508(4) 1.0431(2) 0.0389(12) Uani 1 1 d . . .
H18 H 0.6573 0.2583 1.0716 0.047 Uiso 1 1 calc R . .
C19 C 0.5597(4) 0.1802(3) 0.99431(19) 0.0267(10) Uani 1 1 d . . .
C20 C 0.6424(4) 0.1123(3) 0.97964(18) 0.0257(10) Uani 1 1 d . . .
C27 C 0.4790(3) -0.1514(3) 0.76280(19) 0.0218(9) Uani 1 1 d . . .
C28 C 0.5245(4) -0.2428(3) 0.7814(2) 0.0295(10) Uani 1 1 d . . .
H28 H 0.5278 -0.2637 0.8227 0.035 Uiso 1 1 calc R . .
C29 C 0.5647(4) -0.3026(3) 0.7397(2) 0.0303(10) Uani 1 1 d . . .
H29 H 0.5959 -0.3645 0.7534 0.036 Uiso 1 1 calc R . .
N5 N 0.5620(3) -0.2783(3) 0.68108(15) 0.0236(8) Uani 1 1 d . . .
C30 C 0.5170(4) -0.1910(3) 0.6633(2) 0.0319(11) Uani 1 1 d . . .
H30 H 0.5141 -0.1721 0.6217 0.038 Uiso 1 1 calc R . .
C31 C 0.4752(4) -0.1281(3) 0.70151(19) 0.0294(10) Uani 1 1 d . . .
H31 H 0.4429 -0.0674 0.6861 0.035 Uiso 1 1 calc R . .
C21 C -0.0489(4) 0.1072(3) 0.7633(2) 0.0333(11) Uani 1 1 d . . .
C22 C -0.0682(5) 0.1259(4) 0.7009(2) 0.0450(13) Uani 1 1 d . . .
H22 H -0.0019 0.1408 0.6818 0.054 Uiso 1 1 calc R . .
C23 C -0.1816(5) 0.1233(5) 0.6659(3) 0.0581(16) Uani 1 1 d . . .
H23 H -0.1928 0.1362 0.6230 0.070 Uiso 1 1 calc R . .
C24 C -0.2778(5) 0.1024(4) 0.6918(3) 0.0610(18) Uani 1 1 d . . .
H24 H -0.3560 0.1003 0.6672 0.073 Uiso 1 1 calc R . .
C25 C -0.2614(5) 0.0844(5) 0.7534(3) 0.0635(18) Uani 1 1 d . . .
H25 H -0.3287 0.0704 0.7719 0.076 Uiso 1 1 calc R . .
C26 C -0.1486(4) 0.0861(4) 0.7892(2) 0.0470(14) Uani 1 1 d . . .
H26 H -0.1385 0.0728 0.8321 0.056 Uiso 1 1 calc R . .
C32 C 0.2503(4) 0.3938(3) 1.0074(2) 0.0318(11) Uani 1 1 d . . .
C33 C 0.2325(14) 0.3704(10) 1.0699(7) 0.0537(18) Uani 0.520(9) 1 d P A 1
C34 C 0.2025(14) 0.4508(9) 1.1037(6) 0.0537(18) Uani 0.520(9) 1 d P A 1
C35 C 0.1989(5) 0.5525(4) 1.0763(3) 0.0560(16) Uani 1 1 d . . .
C36' C 0.2846(14) 0.5666(9) 1.0324(6) 0.0537(18) Uani 0.480(9) 1 d P A 2
C37' C 0.3042(15) 0.4866(10) 0.9993(6) 0.0537(18) Uani 0.480(9) 1 d P A 2
C33' C 0.1938(15) 0.3891(11) 1.0545(7) 0.0537(18) Uani 0.480(9) 1 d P A 2
C34' C 0.1656(15) 0.4756(11) 1.0851(7) 0.0537(18) Uani 0.480(9) 1 d P A 2
C36 C 0.2082(13) 0.5637(8) 1.0185(6) 0.0537(18) Uani 0.520(9) 1 d P A 1
C37 C 0.2332(14) 0.4831(9) 0.9819(6) 0.0537(18) Uani 0.520(9) 1 d P A 1
C38 C 0.7690(4) 0.1216(3) 1.01344(19) 0.0282(10) Uani 1 1 d . . .
C39 C 0.8571(5) 0.1507(5) 0.9839(3) 0.0589(17) Uani 1 1 d . . .
H39 H 0.8399 0.1626 0.9408 0.071 Uiso 1 1 calc R . .
C40 C 0.9726(5) 0.1630(5) 1.0171(3) 0.073(2) Uani 1 1 d . . .
H40 H 1.0327 0.1839 0.9953 0.088 Uiso 1 1 calc R . .
N6 N 1.0048(4) 0.1473(3) 1.0775(2) 0.0505(12) Uani 1 1 d . . .
C41 C 0.9172(6) 0.1189(5) 1.1048(3) 0.069(2) Uani 1 1 d . . .
H41 H 0.9359 0.1064 1.1478 0.083 Uiso 1 1 calc R . .
C42 C 0.7990(5) 0.1057(5) 1.0750(2) 0.0597(18) Uani 1 1 d . . .
H42 H 0.7398 0.0857 1.0976 0.072 Uiso 1 1 calc R . .
C43 C 0.1637(7) 0.1762(6) 0.2318(4) 0.0868(13) Uani 1 1 d . . .
O1 O 0.1688(4) 0.2376(4) 0.1772(2) 0.0868(13) Uani 1 1 d . . .

loop_
_atom_site_aniso_label
_atom_site_aniso_U_11
_atom_site_aniso_U_22
_atom_site_aniso_U_33
_atom_site_aniso_U_23
_atom_site_aniso_U_13
_atom_site_aniso_U_12
Zn1 0.0236(3) 0.0245(3) 0.0234(3) -0.0002(2) 0.00571(18) 0.0016(2)
N1 0.0191(17) 0.024(2) 0.0250(18) -0.0046(16) 0.0043(15) 0.0026(16)
N2 0.0187(17) 0.025(2) 0.0246(18) 0.0010(16) 0.0051(14) 0.0015(16)
N3 0.0251(19) 0.026(2) 0.0268(19) 0.0007(17) 0.0073(15) 0.0026(16)
N4 0.0259(19) 0.025(2) 0.0238(18) -0.0031(17) 0.0068(15) 0.0003(16)
C1 0.023(2) 0.028(3) 0.024(2) 0.004(2) 0.0058(18) -0.0018(19)
C2 0.027(2) 0.034(3) 0.032(2) 0.000(2) -0.004(2) 0.011(2)
C3 0.027(2) 0.030(3) 0.039(3) -0.005(2) 0.006(2) 0.007(2)
C4 0.024(2) 0.024(2) 0.025(2) 0.005(2) 0.0112(18) 0.0008(19)
C5 0.024(2) 0.020(2) 0.021(2) -0.0008(18) 0.0078(17) -0.0004(19)
C6 0.022(2) 0.025(2) 0.024(2) -0.0033(19) 0.0059(17) -0.0011(19)
C7 0.026(2) 0.030(3) 0.032(2) -0.008(2) 0.0052(19) -0.002(2)
C8 0.022(2) 0.040(3) 0.030(2) -0.004(2) 0.0022(19) 0.001(2)
C9 0.021(2) 0.034(3) 0.022(2) 0.002(2) 0.0038(17) -0.002(2)
C10 0.024(2) 0.028(3) 0.025(2) 0.005(2) 0.0071(18) 0.004(2)
C11 0.022(2) 0.031(3) 0.031(2) 0.006(2) 0.0093(19) 0.008(2)
C12 0.032(3) 0.043(3) 0.033(3) 0.001(2) 0.005(2) 0.018(2)
C13 0.038(3) 0.040(3) 0.038(3) -0.001(2) 0.010(2) 0.015(2)
C14 0.033(2) 0.030(3) 0.027(2) 0.002(2) 0.012(2) 0.007(2)
C15 0.037(3) 0.027(3) 0.025(2) -0.001(2) 0.014(2) 0.003(2)
C16 0.035(3) 0.028(3) 0.025(2) -0.004(2) 0.0093(19) -0.001(2)
C17 0.036(3) 0.043(3) 0.039(3) -0.021(3) 0.011(2) -0.005(2)
C18 0.029(3) 0.045(3) 0.040(3) -0.019(3) 0.002(2) -0.006(2)
C19 0.027(2) 0.029(3) 0.023(2) -0.002(2) 0.0044(18) -0.005(2)
C20 0.024(2) 0.031(3) 0.022(2) 0.000(2) 0.0036(17) -0.002(2)
C27 0.018(2) 0.020(2) 0.027(2) -0.0001(19) 0.0045(17) 0.0010(18)
C28 0.040(3) 0.025(3) 0.025(2) 0.001(2) 0.011(2) 0.001(2)
C29 0.036(3) 0.021(2) 0.034(3) 0.000(2) 0.008(2) 0.001(2)
N5 0.0215(18) 0.024(2) 0.0261(19) -0.0020(17) 0.0051(15) -0.0018(16)
C30 0.035(3) 0.035(3) 0.024(2) 0.003(2) 0.003(2) 0.005(2)
C31 0.035(2) 0.025(2) 0.028(2) 0.001(2) 0.0068(19) 0.009(2)
C21 0.027(2) 0.032(3) 0.038(3) -0.002(2) 0.002(2) 0.006(2)
C22 0.038(3) 0.055(4) 0.041(3) 0.007(3) 0.008(2) 0.009(3)
C23 0.044(3) 0.077(5) 0.045(3) 0.008(3) -0.013(3) 0.011(3)
C24 0.030(3) 0.072(5) 0.072(4) 0.009(4) -0.016(3) 0.015(3)
C25 0.024(3) 0.072(4) 0.092(5) 0.015(4) 0.005(3) 0.005(3)
C26 0.026(3) 0.065(4) 0.050(3) 0.006(3) 0.008(2) 0.007(3)
C32 0.037(3) 0.028(3) 0.032(2) -0.007(2) 0.012(2) 0.004(2)
C33 0.077(5) 0.036(2) 0.058(4) -0.007(2) 0.038(4) 0.001(3)
C34 0.077(5) 0.036(2) 0.058(4) -0.007(2) 0.038(4) 0.001(3)
C35 0.059(4) 0.048(4) 0.063(4) -0.024(3) 0.015(3) 0.009(3)
C36' 0.077(5) 0.036(2) 0.058(4) -0.007(2) 0.038(4) 0.001(3)
C37' 0.077(5) 0.036(2) 0.058(4) -0.007(2) 0.038(4) 0.001(3)
C33' 0.077(5) 0.036(2) 0.058(4) -0.007(2) 0.038(4) 0.001(3)
C34' 0.077(5) 0.036(2) 0.058(4) -0.007(2) 0.038(4) 0.001(3)
C36 0.077(5) 0.036(2) 0.058(4) -0.007(2) 0.038(4) 0.001(3)
C37 0.077(5) 0.036(2) 0.058(4) -0.007(2) 0.038(4) 0.001(3)
C38 0.026(2) 0.031(3) 0.027(2) 0.000(2) 0.0038(18) -0.002(2)
C39 0.039(3) 0.092(5) 0.043(3) 0.025(3) 0.000(2) -0.008(3)
C40 0.034(3) 0.111(6) 0.070(4) 0.041(4) 0.000(3) -0.014(4)
N6 0.038(2) 0.062(3) 0.046(3) 0.012(2) -0.004(2) -0.007(2)
C41 0.069(4) 0.085(5) 0.043(3) 0.033(3) -0.020(3) -0.031(4)
C42 0.050(3) 0.084(5) 0.040(3) 0.021(3) -0.004(3) -0.027(3)
C43 0.081(3) 0.096(3) 0.087(3) 0.005(2) 0.024(2) -0.006(3)
O1 0.081(3) 0.096(3) 0.087(3) 0.005(2) 0.024(2) -0.006(3)

loop_
_atom_type_symbol
_atom_type_description
_atom_type_scat_dispersion_real
_atom_type_scat_dispersion_imag
_atom_type_scat_source
C C 0.0033 0.0016 'International Tables Vol C Tables 4.2.6.8 and 6.1.1.4'
H H 0.0000 0.0000 'International Tables Vol C Tables 4.2.6.8 and 6.1.1.4'
N N 0.0061 0.0033 'International Tables Vol C Tables 4.2.6.8 and 6.1.1.4'
O O 0.0106 0.0060 'International Tables Vol C Tables 4.2.6.8 and 6.1.1.4'
Zn Zn 0.2839 1.4301 'International Tables Vol C Tables 4.2.6.8 and 6.1.1.4'

loop_
_geom_angle_atom_site_label_1
_geom_angle_atom_site_label_2
_geom_angle_atom_site_label_3
_geom_angle
_geom_angle_site_symmetry_1
_geom_angle_site_symmetry_3
_geom_angle_publ_flag
N4 Zn1 N1 88.76(13) . . ?
N4 Zn1 N2 163.14(13) . . ?
N1 Zn1 N2 88.73(13) . . ?
N4 Zn1 N3 88.42(13) . . ?
N1 Zn1 N3 161.03(14) . . ?
N2 Zn1 N3 88.55(13) . . ?
N4 Zn1 N5 99.13(14) . 2_656 ?
N1 Zn1 N5 97.04(13) . 2_656 ?
N2 Zn1 N5 97.72(13) . 2_656 ?
N3 Zn1 N5 101.93(13) . 2_656 ?
C1 N1 C4 106.6(3) . . ?
C1 N1 Zn1 125.1(3) . . ?
C4 N1 Zn1 126.4(3) . . ?
C9 N2 C6 107.1(3) . . ?
C9 N2 Zn1 127.0(3) . . ?
C6 N2 Zn1 125.9(3) . . ?
C14 N3 C11 106.3(4) . . ?
C14 N3 Zn1 125.8(3) . . ?
C11 N3 Zn1 126.5(3) . . ?
C19 N4 C16 107.1(4) . . ?
C19 N4 Zn1 125.8(3) . . ?
C16 N4 Zn1 125.8(3) . . ?
N1 C1 C20 126.1(4) . . ?
N1 C1 C2 109.6(4) . . ?
C20 C1 C2 124.3(4) . . ?
C3 C2 C1 106.7(4) . . ?
C3 C2 H2 126.6 . . ?
C1 C2 H2 126.6 . . ?
C2 C3 C4 107.7(4) . . ?
C2 C3 H3 126.2 . . ?
C4 C3 H3 126.2 . . ?
N1 C4 C5 124.6(4) . . ?
N1 C4 C3 109.3(4) . . ?
C5 C4 C3 126.1(4) . . ?
C6 C5 C4 126.1(4) . . ?
C6 C5 C27 116.5(4) . . ?
C4 C5 C27 117.3(4) . . ?
N2 C6 C5 125.7(4) . . ?
N2 C6 C7 109.6(4) . . ?
C5 C6 C7 124.7(4) . . ?
C8 C7 C6 107.1(4) . . ?
C8 C7 H7 126.5 . . ?
C6 C7 H7 126.5 . . ?
C7 C8 C9 107.1(4) . . ?
C7 C8 H8 126.4 . . ?
C9 C8 H8 126.4 . . ?
N2 C9 C10 125.8(4) . . ?
N2 C9 C8 109.2(4) . . ?
C10 C9 C8 125.0(4) . . ?
C11 C10 C9 125.2(4) . . ?
C11 C10 C21 118.1(4) . . ?
C9 C10 C21 116.8(4) . . ?
N3 C11 C10 125.7(4) . . ?
N3 C11 C12 109.3(4) . . ?
C10 C11 C12 125.0(4) . . ?
C13 C12 C11 107.4(4) . . ?
C13 C12 H12 126.3 . . ?
C11 C12 H12 126.3 . . ?
C12 C13 C14 107.6(4) . . ?
C12 C13 H13 126.2 . . ?
C14 C13 H13 126.2 . . ?
N3 C14 C15 125.4(4) . . ?
N3 C14 C13 109.4(4) . . ?
C15 C14 C13 125.1(4) . . ?
C14 C15 C16 125.3(4) . . ?
C14 C15 C32 118.6(4) . . ?
C16 C15 C32 116.1(4) . . ?
N4 C16 C15 126.0(4) . . ?
N4 C16 C17 109.0(4) . . ?
C15 C16 C17 125.0(4) . . ?
C18 C17 C16 107.3(4) . . ?
C18 C17 H17 126.4 . . ?
C16 C17 H17 126.4 . . ?
C17 C18 C19 107.6(4) . . ?
C17 C18 H18 126.2 . . ?
C19 C18 H18 126.2 . . ?
N4 C19 C20 125.6(4) . . ?
N4 C19 C18 109.0(4) . . ?
C20 C19 C18 125.4(4) . . ?
C1 C20 C19 125.3(4) . . ?
C1 C20 C38 118.0(4) . . ?
C19 C20 C38 116.6(4) . . ?
C31 C27 C28 116.1(4) . . ?
C31 C27 C5 120.4(4) . . ?
C28 C27 C5 123.4(4) . . ?
C29 C28 C27 119.7(4) . . ?
C29 C28 H28 120.2 . . ?
C27 C28 H28 120.2 . . ?
N5 C29 C28 123.3(4) . . ?
N5 C29 H29 118.3 . . ?
C28 C29 H29 118.3 . . ?
C29 N5 C30 116.8(4) . . ?
C29 N5 Zn1 121.4(3) . 2_646 ?
C30 N5 Zn1 121.8(3) . 2_646 ?
N5 C30 C31 123.4(4) . . ?
N5 C30 H30 118.3 . . ?
C31 C30 H30 118.3 . . ?
C30 C31 C27 120.7(4) . . ?
C30 C31 H31 119.7 . . ?
C27 C31 H31 119.7 . . ?
C22 C21 C26 117.5(4) . . ?
C22 C21 C10 121.2(4) . . ?
C26 C21 C10 121.2(4) . . ?
C23 C22 C21 120.9(5) . . ?
C23 C22 H22 119.5 . . ?
C21 C22 H22 119.5 . . ?
C24 C23 C22 120.8(5) . . ?
C24 C23 H23 119.6 . . ?
C22 C23 H23 119.6 . . ?
C23 C24 C25 119.4(5) . . ?
C23 C24 H24 120.3 . . ?
C25 C24 H24 120.3 . . ?
C24 C25 C26 120.7(6) . . ?
C24 C25 H25 119.6 . . ?
C26 C25 H25 119.6 . . ?
C25 C26 C21 120.6(5) . . ?
C25 C26 H26 119.7 . . ?
C21 C26 H26 119.7 . . ?
C33' C32 C37 108.6(8) . . ?
C33' C32 C37' 114.8(9) . . ?
C37 C32 C33 123.9(8) . . ?
C37' C32 C33 116.5(9) . . ?
C33' C32 C15 124.2(8) . . ?
C37 C32 C15 122.4(6) . . ?
C37' C32 C15 119.8(6) . . ?
C33 C32 C15 113.6(7) . . ?
C34 C33 C32 114.5(10) . . ?
C33 C34 C35 120.1(10) . . ?
C34' C35 C36 111.2(10) . . ?
C34' C35 C36' 119.9(9) . . ?
C36 C35 C34 119.7(8) . . ?
C36' C35 C34 113.7(8) . . ?
C37' C36' C35 115.4(10) . . ?
C36' C37' C32 122.3(10) . . ?
C32 C33' C34' 120.9(12) . . ?
C35 C34' C33' 125.0(12) . . ?
C35 C36 C37 121.4(10) . . ?
C32 C37 C36 119.8(10) . . ?
C39 C38 C42 117.5(5) . . ?
C39 C38 C20 120.8(4) . . ?
C42 C38 C20 121.6(4) . . ?
C38 C39 C40 119.5(5) . . ?
C38 C39 H39 120.2 . . ?
C40 C39 H39 120.2 . . ?
N6 C40 C39 124.3(5) . . ?
N6 C40 H40 117.9 . . ?
C39 C40 H40 117.9 . . ?
C41 N6 C40 114.6(5) . . ?
N6 C41 C42 124.5(5) . . ?
N6 C41 H41 117.7 . . ?
C42 C41 H41 117.7 . . ?
C38 C42 C41 119.5(5) . . ?
C38 C42 H42 120.2 . . ?
C41 C42 H42 120.2 . . ?

loop_
_geom_bond_atom_site_label_1
_geom_bond_atom_site_label_2
_geom_bond_distance
_geom_bond_site_symmetry_2
_geom_bond_publ_flag
Zn1 N4 2.072(3) . ?
Zn1 N1 2.074(3) . ?
Zn1 N2 2.074(3) . ?
Zn1 N3 2.075(3) . ?
Zn1 N5 2.153(3) 2_656 ?
N1 C1 1.374(5) . ?
N1 C4 1.375(5) . ?
N2 C9 1.370(5) . ?
N2 C6 1.373(5) . ?
N3 C14 1.373(5) . ?
N3 C11 1.376(5) . ?
N4 C19 1.366(5) . ?
N4 C16 1.370(5) . ?
C1 C20 1.399(6) . ?
C1 C2 1.441(6) . ?
C2 C3 1.354(6) . ?
C2 H2 0.9500 . ?
C3 C4 1.437(6) . ?
C3 H3 0.9500 . ?
C4 C5 1.403(6) . ?
C5 C6 1.402(6) . ?
C5 C27 1.500(6) . ?
C6 C7 1.437(6) . ?
C7 C8 1.358(6) . ?
C7 H7 0.9500 . ?
C8 C9 1.446(6) . ?
C8 H8 0.9500 . ?
C9 C10 1.408(6) . ?
C10 C11 1.405(6) . ?
C10 C21 1.493(6) . ?
C11 C12 1.428(6) . ?
C12 C13 1.343(6) . ?
C12 H12 0.9500 . ?
C13 C14 1.425(6) . ?
C13 H13 0.9500 . ?
C14 C15 1.397(6) . ?
C15 C16 1.410(6) . ?
C15 C32 1.504(6) . ?
C16 C17 1.440(6) . ?
C17 C18 1.338(6) . ?
C17 H17 0.9500 . ?
C18 C19 1.440(6) . ?
C18 H18 0.9500 . ?
C19 C20 1.406(6) . ?
C20 C38 1.496(6) . ?
C27 C31 1.385(6) . ?
C27 C28 1.392(6) . ?
C28 C29 1.375(6) . ?
C28 H28 0.9500 . ?
C29 N5 1.334(5) . ?
C29 H29 0.9500 . ?
N5 C30 1.335(5) . ?
N5 Zn1 2.153(3) 2_646 ?
C30 C31 1.356(6) . ?
C30 H30 0.9500 . ?
C31 H31 0.9500 . ?
C21 C22 1.380(6) . ?
C21 C26 1.391(6) . ?
C22 C23 1.373(7) . ?
C22 H22 0.9500 . ?
C23 C24 1.356(8) . ?
C23 H23 0.9500 . ?
C24 C25 1.363(8) . ?
C24 H24 0.9500 . ?
C25 C26 1.373(7) . ?
C25 H25 0.9500 . ?
C26 H26 0.9500 . ?
C32 C33' 1.323(16) . ?
C32 C37 1.351(13) . ?
C32 C37' 1.441(14) . ?
C32 C33 1.470(15) . ?
C33 C34 1.411(16) . ?
C34 C35 1.523(14) . ?
C35 C34' 1.152(15) . ?
C35 C36 1.309(12) . ?
C35 C36' 1.509(14) . ?
C36' C37' 1.363(16) . ?
C33' C34' 1.434(18) . ?
C36 C37 1.432(15) . ?
C38 C39 1.352(7) . ?
C38 C42 1.356(6) . ?
C39 C40 1.387(7) . ?
C39 H39 0.9500 . ?
C40 N6 1.334(7) . ?
C40 H40 0.9500 . ?
N6 C41 1.315(7) . ?
C41 C42 1.391(7) . ?
C41 H41 0.9500 . ?
C42 H42 0.9500 . ?
C43 O1 1.482(8) . ?
